data_7128521
loop_
_publ_author_name
'Takahashi, Shintaro'
'Ishii, Akihiko'
'Nakata, Norio'

_publ_section_title
;
 Formation of silaimines from a sterically demanding iminophosphonamido
 chlorosilylene <i>via</i> intramolecular N-P bond cleavage.
;
_journal_issue 55
_journal_name_full 'Chemical communications (Cambridge, England)'
_journal_page_first 6728
_journal_page_last 6731
_journal_paper_doi 10.1039/d1cc02812j
_journal_volume 57
_journal_year 2021
_chemical_formula_moiety 'C42 H62 N3 P Si3'
_chemical_formula_sum 'C42 H62 N3 P Si3'
_chemical_formula_weight 724.18
_space_group_crystal_system monoclinic
_space_group_IT_number 14
_space_group_name_Hall '-P 2ybc'
_space_group_name_H-M_alt 'P 1 21/c 1'
_atom_sites_solution_hydrogens geom
_audit_creation_method SHELXL-2018/1
_audit_update_record
;
2021-05-07 deposited with the CCDC.	2021-06-17 downloaded from the CCDC.
;
_cell_angle_alpha 90
_cell_angle_beta 92.0010(10)
_cell_angle_gamma 90
_cell_formula_units_Z 8
_cell_length_a 19.7520(8)
_cell_length_b 18.9120(8)
_cell_length_c 22.5192(9)
_cell_measurement_reflns_used 5720
_cell_measurement_temperature 100(2)
_cell_measurement_theta_max 24.79
_cell_measurement_theta_min 2.32
_cell_volume 8406.9(6)
_computing_cell_refinement 'Bruker SAINT'
_computing_data_collection 'Bruker SMART'
_computing_data_reduction 'Bruker SAINT'
_computing_molecular_graphics 'Yadokari-XG 2009 (Wakita Nemoto et al., 2009)'
_computing_publication_material 'Yadokari-XG 2009 (Wakita Nemoto et al., 2009)'
_computing_structure_refinement 'SHELXL-2018/1 (Sheldrick, 2018)'
_computing_structure_solution 'SHELXL-2018/1 (Sheldrick, 2018)'
_diffrn_ambient_temperature 100(2)
_diffrn_detector_area_resol_mean 8.333
_diffrn_measured_fraction_theta_full 0.999
_diffrn_measured_fraction_theta_max 0.999
_diffrn_measurement_device_type 'CCD area detector'
_diffrn_measurement_method 'phi and omega scans'
_diffrn_radiation_type MoK\a
_diffrn_radiation_wavelength 0.71073
_diffrn_reflns_av_R_equivalents 0.0606
_diffrn_reflns_av_unetI/netI 0.0599
_diffrn_reflns_Laue_measured_fraction_full 0.999
_diffrn_reflns_Laue_measured_fraction_max 0.999
_diffrn_reflns_limit_h_max 23
_diffrn_reflns_limit_h_min -23
_diffrn_reflns_limit_k_max 22
_diffrn_reflns_limit_k_min -22
_diffrn_reflns_limit_l_max 16
_diffrn_reflns_limit_l_min -27
_diffrn_reflns_number 51003
_diffrn_reflns_point_group_measured_fraction_full 0.999
_diffrn_reflns_point_group_measured_fraction_max 0.999
_diffrn_reflns_theta_full 25.242
_diffrn_reflns_theta_max 25.499
_diffrn_reflns_theta_min 1.725
_diffrn_source 'fine-focus sealed tube'
_exptl_absorpt_coefficient_mu 0.183
_exptl_absorpt_correction_T_max 0.9644
_exptl_absorpt_correction_T_min 0.9078
_exptl_absorpt_correction_type numerical
_exptl_absorpt_process_details 'SADABS (Sheldrick, 1997)'
_exptl_crystal_colour yellow
_exptl_crystal_density_diffrn 1.144
_exptl_crystal_density_meas ?
_exptl_crystal_density_method 'not measured'
_exptl_crystal_description prism
_exptl_crystal_F_000 3136
_exptl_crystal_size_max 0.540
_exptl_crystal_size_mid 0.300
_exptl_crystal_size_min 0.200
_refine_diff_density_max 0.699
_refine_diff_density_min -0.232
_refine_diff_density_rms 0.090
_refine_ls_extinction_method none
_refine_ls_goodness_of_fit_ref 1.053
_refine_ls_hydrogen_treatment constr
_refine_ls_matrix_type full
_refine_ls_number_parameters 911
_refine_ls_number_reflns 15636
_refine_ls_number_restraints 0
_refine_ls_restrained_S_all 1.053
_refine_ls_R_factor_all 0.1018
_refine_ls_R_factor_gt 0.0695
_refine_ls_shift/su_max 0.001
_refine_ls_shift/su_mean 0.000
_refine_ls_structure_factor_coef Fsqd
_refine_ls_weighting_details 'w=1/[\s^2^(Fo^2^)+(0.1099P)^2^+0.6801P] where P=(Fo^2^+2Fc^2^)/3'
_refine_ls_weighting_scheme calc
_refine_ls_wR_factor_gt 0.1676
_refine_ls_wR_factor_ref 0.1993
_reflns_Friedel_coverage 0.000
_reflns_number_gt 10374
_reflns_number_total 15636
_reflns_threshold_expression 'I > 2\s(I)'
_cod_data_source_file d1cc02812j2.cif
_cod_data_source_block 454_a
_cod_depositor_comments
;
The following automatic conversions were performed:

data item '_exptl_crystal_density_meas' value 'not measured' was
changed to '?' -- the value is perceived as not measured.

Automatic conversion script
Id: cif_fix_values 7556 2019-12-06 15:28:31Z antanas 

 Adding full bibliography for 7128518--7128521.cif.
;
_cod_original_sg_symbol_H-M 'P 21/c'
_cod_database_code 7128521
_shelx_shelxl_version_number 2018/1
_shelx_space_group_comment
;
The symmetry employed for this shelxl refinement is uniquely defined
by the following loop, which should always be used as a source of
symmetry information in preference to the above space-group names.
They are only intended as comments.
;
_shelx_estimated_absorpt_t_min 0.908
_shelx_estimated_absorpt_t_max 0.964

loop_
_space_group_symop_operation_xyz
'x, y, z'
'-x, y+1/2, -z+1/2'
'-x, -y, -z'
'x, -y-1/2, z-1/2'

loop_
_atom_site_label
_atom_site_type_symbol
_atom_site_fract_x
_atom_site_fract_y
_atom_site_fract_z
_atom_site_U_iso_or_equiv
_atom_site_adp_type
_atom_site_occupancy
_atom_site_site_symmetry_order
_atom_site_calc_flag
_atom_site_refinement_flags_posn
_atom_site_refinement_flags_adp
_atom_site_refinement_flags_occupancy
_atom_site_disorder_assembly
_atom_site_disorder_group
P2 P 0.38012(4) 0.70473(5) 0.37634(4) 0.0424(2) Uani 1 1 d . . . . .
P1 P 0.85778(4) 0.48714(5) 0.72957(4) 0.0446(2) Uani 1 1 d . . . . .
Si1 Si 0.99700(5) 0.54278(5) 0.75680(4) 0.0417(2) Uani 1 1 d . . . . .
Si4 Si 0.52959(5) 0.70199(5) 0.39789(4) 0.0411(2) Uani 1 1 d . . . . .
Si3 Si 1.02980(5) 0.63754(5) 0.65827(4) 0.0485(2) Uani 1 1 d . . . . .
Si6 Si 0.58732(5) 0.69771(5) 0.28079(5) 0.0484(2) Uani 1 1 d . . . . .
Si5 Si 0.49461(5) 0.57540(5) 0.32057(5) 0.0481(2) Uani 1 1 d . . . . .
Si2 Si 1.00676(5) 0.47854(6) 0.63576(5) 0.0503(3) Uani 1 1 d . . . . .
N3 N 0.91576(13) 0.52825(14) 0.77936(12) 0.0430(6) Uani 1 1 d . . . . .
N6 N 0.45265(13) 0.73777(14) 0.41410(12) 0.0419(6) Uani 1 1 d . . . . .
N1 N 1.05971(14) 0.55284(15) 0.79912(13) 0.0468(7) Uani 1 1 d . . . . .
N4 N 0.59034(14) 0.71425(14) 0.44319(13) 0.0462(7) Uani 1 1 d . . . . .
N2 N 1.00214(14) 0.55367(15) 0.68200(13) 0.0466(7) Uani 1 1 d . . . . .
N5 N 0.53022(14) 0.66030(15) 0.33105(12) 0.0440(6) Uani 1 1 d . . . . .
C1 C 1.10819(16) 0.55338(17) 0.84495(15) 0.0419(7) Uani 1 1 d . . . . .
C31 C 0.90334(16) 0.54026(18) 0.84209(15) 0.0438(8) Uani 1 1 d . . . . .
C67 C 0.34850(17) 0.77524(17) 0.32708(15) 0.0431(7) Uani 1 1 d . . . . .
C43 C 0.65851(16) 0.71381(18) 0.46037(14) 0.0430(7) Uani 1 1 d . . . . .
C74 C 0.44680(16) 0.85975(18) 0.45365(15) 0.0441(8) Uani 1 1 d . . . . .
C73 C 0.44939(16) 0.78624(17) 0.46408(14) 0.0405(7) Uani 1 1 d . . . . .
C6 C 1.15601(17) 0.49694(18) 0.85037(15) 0.0441(8) Uani 1 1 d . . . . .
C36 C 0.91762(16) 0.48732(18) 0.88447(16) 0.0450(8) Uani 1 1 d . . . . .
C2 C 1.11254(17) 0.60937(18) 0.88648(15) 0.0455(8) Uani 1 1 d . . . . .
C77 C 0.43868(17) 0.80635(18) 0.56842(16) 0.0464(8) Uani 1 1 d . . . . .
H110 H 0.435817 0.788469 0.607674 0.056 Uiso 1 1 calc R U . . .
C44 C 0.68844(17) 0.77703(18) 0.48272(15) 0.0459(8) Uani 1 1 d . . . . .
C78 C 0.44732(16) 0.75949(18) 0.52220(16) 0.0452(8) Uani 1 1 d . . . . .
C45 C 0.75626(17) 0.7770(2) 0.50118(15) 0.0494(8) Uani 1 1 d . . . . .
H63 H 0.775872 0.819209 0.516828 0.059 Uiso 1 1 calc R U . . .
C72 C 0.38660(17) 0.78850(18) 0.27721(15) 0.0469(8) Uani 1 1 d . . . . .
H107 H 0.427762 0.763477 0.272419 0.056 Uiso 1 1 calc R U . . .
C32 C 0.87654(16) 0.60605(18) 0.85991(15) 0.0431(7) Uani 1 1 d . . . . .
C19 C 0.80239(17) 0.43472(18) 0.77588(16) 0.0458(8) Uani 1 1 d . . . . .
C25 C 0.79876(18) 0.55544(19) 0.70099(16) 0.0478(8) Uani 1 1 d . . . . .
C5 C 1.20531(17) 0.49865(19) 0.89570(15) 0.0471(8) Uani 1 1 d . . . . .
H3 H 1.237026 0.460993 0.899284 0.057 Uiso 1 1 calc R U . . .
C76 C 0.43410(18) 0.87858(19) 0.55918(17) 0.0504(8) Uani 1 1 d . . . . .
H109 H 0.427534 0.909884 0.591470 0.061 Uiso 1 1 calc R U . . .
C48 C 0.69881(17) 0.65204(19) 0.45782(15) 0.0465(8) Uani 1 1 d . . . . .
C61 C 0.31427(17) 0.69952(18) 0.43163(15) 0.0459(8) Uani 1 1 d . . . . .
C37 C 0.94536(18) 0.41422(18) 0.86992(16) 0.0479(8) Uani 1 1 d . . . . .
H49 H 0.948972 0.410655 0.825835 0.057 Uiso 1 1 calc R U . . .
C52 C 0.66731(18) 0.58123(18) 0.43968(16) 0.0482(8) Uani 1 1 d . . . . .
H73 H 0.630731 0.590854 0.408923 0.058 Uiso 1 1 calc R U . . .
C35 C 0.90607(17) 0.50116(19) 0.94395(16) 0.0492(8) Uani 1 1 d . . . . .
H48 H 0.916556 0.465942 0.972918 0.059 Uiso 1 1 calc R U . . .
C49 C 0.64648(18) 0.84384(19) 0.48901(17) 0.0509(8) Uani 1 1 d . . . . .
H66 H 0.603737 0.837421 0.464475 0.061 Uiso 1 1 calc R U . . .
C20 C 0.76548(17) 0.4602(2) 0.82346(16) 0.0497(8) Uani 1 1 d . . . . .
H36 H 0.769979 0.508248 0.835130 0.060 Uiso 1 1 calc R U . . .
C79 C 0.45572(18) 0.68081(18) 0.53809(16) 0.0479(8) Uani 1 1 d . . . . .
H111 H 0.461941 0.653726 0.500531 0.058 Uiso 1 1 calc R U . . .
C40 C 0.85560(18) 0.66455(18) 0.81699(16) 0.0482(8) Uani 1 1 d . . . . .
H56 H 0.870914 0.651200 0.776639 0.058 Uiso 1 1 calc R U . . .
C68 C 0.28676(18) 0.81013(19) 0.33133(16) 0.0488(8) Uani 1 1 d . . . . .
H103 H 0.259129 0.801001 0.364163 0.059 Uiso 1 1 calc R U . . .
C82 C 0.45203(18) 0.89341(18) 0.39254(16) 0.0470(8) Uani 1 1 d . . . . .
H118 H 0.450753 0.854878 0.362112 0.056 Uiso 1 1 calc R U . . .
C46 C 0.79590(18) 0.7172(2) 0.49738(16) 0.0526(9) Uani 1 1 d . . . . .
H64 H 0.842558 0.718591 0.509084 0.063 Uiso 1 1 calc R U . . .
C3 C 1.16263(18) 0.60831(19) 0.93086(16) 0.0493(8) Uani 1 1 d . . . . .
H1 H 1.164960 0.646041 0.958709 0.059 Uiso 1 1 calc R U . . .
C47 C 0.76678(18) 0.6554(2) 0.47634(16) 0.0514(9) Uani 1 1 d . . . . .
H65 H 0.793816 0.613940 0.474416 0.062 Uiso 1 1 calc R U . . .
C4 C 1.20935(18) 0.55432(19) 0.93606(16) 0.0510(9) Uani 1 1 d . . . . .
H2 H 1.243685 0.555102 0.966657 0.061 Uiso 1 1 calc R U . . .
C10 C 1.15346(18) 0.43708(18) 0.80564(16) 0.0478(8) Uani 1 1 d . . . . .
H11 H 1.104582 0.427243 0.795908 0.057 Uiso 1 1 calc R U . . .
C75 C 0.43919(18) 0.90398(18) 0.50268(17) 0.0505(9) Uani 1 1 d . . . . .
H108 H 0.437499 0.953651 0.496502 0.061 Uiso 1 1 calc R U . . .
C26 C 0.72859(18) 0.5458(2) 0.69788(17) 0.0543(9) Uani 1 1 d . . . . .
H41 H 0.708948 0.506052 0.716454 0.065 Uiso 1 1 calc R U . . .
C30 C 0.82547(19) 0.6135(2) 0.67179(16) 0.0535(9) Uani 1 1 d . . . . .
H45 H 0.873182 0.619799 0.671733 0.064 Uiso 1 1 calc R U . . .
C70 C 0.3043(2) 0.87195(19) 0.24006(17) 0.0534(9) Uani 1 1 d . . . . .
H105 H 0.289467 0.905065 0.210659 0.064 Uiso 1 1 calc R U . . .
C22 C 0.71533(19) 0.3453(2) 0.83605(18) 0.0555(9) Uani 1 1 d . . . . .
H38 H 0.685903 0.314883 0.856595 0.067 Uiso 1 1 calc R U . . .
C69 C 0.26518(19) 0.85829(19) 0.28787(17) 0.0518(9) Uani 1 1 d . . . . .
H104 H 0.223038 0.881858 0.291371 0.062 Uiso 1 1 calc R U . . .
C66 C 0.28091(19) 0.6346(2) 0.43278(18) 0.0567(9) Uani 1 1 d . . . . .
H102 H 0.294349 0.597522 0.407307 0.068 Uiso 1 1 calc R U . . .
C24 C 0.79399(19) 0.36415(19) 0.75913(17) 0.0517(9) Uani 1 1 d . . . . .
H40 H 0.818202 0.346032 0.726738 0.062 Uiso 1 1 calc R U . . .
C41 C 0.77784(18) 0.6730(2) 0.81339(18) 0.0537(9) Uani 1 1 d . . . . .
H57 H 0.756811 0.627086 0.804438 0.081 Uiso 1 1 calc R U . . .
H58 H 0.765194 0.706772 0.781939 0.081 Uiso 1 1 calc R U . . .
H59 H 0.762152 0.690401 0.851517 0.081 Uiso 1 1 calc R U . . .
C62 C 0.29380(18) 0.7533(2) 0.46953(16) 0.0519(9) Uani 1 1 d . . . . .
H98 H 0.315311 0.798169 0.468779 0.062 Uiso 1 1 calc R U . . .
C71 C 0.36584(19) 0.8370(2) 0.23488(16) 0.0518(9) Uani 1 1 d . . . . .
H106 H 0.393453 0.846610 0.202135 0.062 Uiso 1 1 calc R U . . .
C42 C 0.88695(19) 0.73639(18) 0.83340(17) 0.0522(9) Uani 1 1 d . . . . .
H60 H 0.870972 0.751521 0.872104 0.078 Uiso 1 1 calc R U . . .
H61 H 0.873498 0.771379 0.803136 0.078 Uiso 1 1 calc R U . . .
H62 H 0.936431 0.732187 0.835455 0.078 Uiso 1 1 calc R U . . .
C33 C 0.86540(18) 0.61634(19) 0.92015(16) 0.0506(8) Uani 1 1 d . . . . .
H46 H 0.847382 0.660175 0.932832 0.061 Uiso 1 1 calc R U . . .
C7 C 1.06550(18) 0.67241(19) 0.88025(16) 0.0494(8) Uani 1 1 d . . . . .
H4 H 1.025335 0.657664 0.854953 0.059 Uiso 1 1 calc R U . . .
C21 C 0.72273(18) 0.4162(2) 0.85355(18) 0.0547(9) Uani 1 1 d . . . . .
H37 H 0.698370 0.433891 0.886022 0.066 Uiso 1 1 calc R U . . .
C81 C 0.51938(19) 0.6715(2) 0.57796(17) 0.0532(9) Uani 1 1 d . . . . .
H115 H 0.513254 0.695706 0.615860 0.080 Uiso 1 1 calc R U . . .
H116 H 0.558402 0.691730 0.558312 0.080 Uiso 1 1 calc R U . . .
H117 H 0.527264 0.621007 0.585242 0.080 Uiso 1 1 calc R U . . .
C59 C 0.67371(18) 0.6614(2) 0.29217(18) 0.0552(9) Uani 1 1 d . . . . .
H92 H 0.691313 0.673944 0.332020 0.083 Uiso 1 1 calc R U . . .
H93 H 0.703333 0.681229 0.262375 0.083 Uiso 1 1 calc R U . . .
H94 H 0.672286 0.609834 0.288156 0.083 Uiso 1 1 calc R U . . .
C38 C 0.89856(18) 0.35455(19) 0.89041(17) 0.0525(9) Uani 1 1 d . . . . .
H50 H 0.894232 0.357242 0.933575 0.079 Uiso 1 1 calc R U . . .
H51 H 0.917902 0.308682 0.879925 0.079 Uiso 1 1 calc R U . . .
H52 H 0.853771 0.359741 0.870790 0.079 Uiso 1 1 calc R U . . .
C54 C 0.71724(19) 0.5295(2) 0.41288(18) 0.0573(9) Uani 1 1 d . . . . .
H77 H 0.739910 0.552506 0.380002 0.086 Uiso 1 1 calc R U . . .
H78 H 0.692746 0.487712 0.398052 0.086 Uiso 1 1 calc R U . . .
H79 H 0.751100 0.515277 0.443404 0.086 Uiso 1 1 calc R U . . .
C23 C 0.75074(19) 0.3202(2) 0.78918(18) 0.0554(9) Uani 1 1 d . . . . .
H39 H 0.745574 0.272259 0.777226 0.066 Uiso 1 1 calc R U . . .
C17 C 0.9983(2) 0.6536(2) 0.58002(17) 0.0597(10) Uani 1 1 d . . . . .
H30 H 1.017971 0.618395 0.553710 0.090 Uiso 1 1 calc R U . . .
H31 H 1.011666 0.701078 0.567589 0.090 Uiso 1 1 calc R U . . .
H32 H 0.948816 0.649623 0.577814 0.090 Uiso 1 1 calc R U . . .
C84 C 0.3928(2) 0.9435(2) 0.37894(18) 0.0565(9) Uani 1 1 d . . . . .
H122 H 0.350175 0.919678 0.387339 0.085 Uiso 1 1 calc R U . . .
H123 H 0.392680 0.957132 0.336943 0.085 Uiso 1 1 calc R U . . .
H124 H 0.397705 0.985861 0.403796 0.085 Uiso 1 1 calc R U . . .
C39 C 1.01581(18) 0.4031(2) 0.89843(18) 0.0558(9) Uani 1 1 d . . . . .
H53 H 1.046026 0.440939 0.885895 0.084 Uiso 1 1 calc R U . . .
H54 H 1.033692 0.357306 0.885917 0.084 Uiso 1 1 calc R U . . .
H55 H 1.012937 0.403832 0.941783 0.084 Uiso 1 1 calc R U . . .
C34 C 0.87983(19) 0.56465(19) 0.96161(16) 0.0511(9) Uani 1 1 d . . . . .
H47 H 0.871658 0.572857 1.002360 0.061 Uiso 1 1 calc R U . . .
C80 C 0.39427(19) 0.6508(2) 0.56868(17) 0.0541(9) Uani 1 1 d . . . . .
H112 H 0.404941 0.603362 0.583858 0.081 Uiso 1 1 calc R U . . .
H113 H 0.355810 0.648055 0.540084 0.081 Uiso 1 1 calc R U . . .
H114 H 0.382606 0.681640 0.601757 0.081 Uiso 1 1 calc R U . . .
C83 C 0.5186(2) 0.9339(2) 0.38733(17) 0.0570(9) Uani 1 1 d . . . . .
H119 H 0.520491 0.954931 0.347634 0.086 Uiso 1 1 calc R U . . .
H120 H 0.556779 0.901392 0.393655 0.086 Uiso 1 1 calc R U . . .
H121 H 0.521151 0.971437 0.417352 0.086 Uiso 1 1 calc R U . . .
C14 C 0.9332(2) 0.4739(2) 0.58155(18) 0.0611(10) Uani 1 1 d . . . . .
H21 H 0.890956 0.477323 0.602872 0.092 Uiso 1 1 calc R U . . .
H22 H 0.934353 0.428868 0.560074 0.092 Uiso 1 1 calc R U . . .
H23 H 0.935813 0.513075 0.553229 0.092 Uiso 1 1 calc R U . . .
C27 C 0.68741(19) 0.5947(2) 0.66749(19) 0.0597(10) Uani 1 1 d . . . . .
H42 H 0.639749 0.587747 0.665479 0.072 Uiso 1 1 calc R U . . .
C16 C 0.9939(2) 0.7070(2) 0.70667(18) 0.0564(9) Uani 1 1 d . . . . .
H27 H 0.945383 0.712323 0.697116 0.085 Uiso 1 1 calc R U . . .
H28 H 1.016982 0.752009 0.699936 0.085 Uiso 1 1 calc R U . . .
H29 H 1.000449 0.693192 0.748423 0.085 Uiso 1 1 calc R U . . .
C53 C 0.6344(2) 0.5471(2) 0.49283(18) 0.0575(9) Uani 1 1 d . . . . .
H74 H 0.668460 0.540959 0.525146 0.086 Uiso 1 1 calc R U . . .
H75 H 0.615896 0.500862 0.481189 0.086 Uiso 1 1 calc R U . . .
H76 H 0.597853 0.577491 0.506301 0.086 Uiso 1 1 calc R U . . .
C15 C 1.0862(2) 0.4796(2) 0.59263(18) 0.0608(10) Uani 1 1 d . . . . .
H24 H 1.087059 0.522297 0.568052 0.091 Uiso 1 1 calc R U . . .
H25 H 1.087311 0.437686 0.567054 0.091 Uiso 1 1 calc R U . . .
H26 H 1.125645 0.479248 0.620216 0.091 Uiso 1 1 calc R U . . .
C50 C 0.68197(19) 0.90994(19) 0.46603(19) 0.0569(9) Uani 1 1 d . . . . .
H67 H 0.723432 0.918618 0.490106 0.085 Uiso 1 1 calc R U . . .
H68 H 0.651670 0.950746 0.468799 0.085 Uiso 1 1 calc R U . . .
H69 H 0.693526 0.902726 0.424499 0.085 Uiso 1 1 calc R U . . .
C18 C 1.12402(18) 0.6444(2) 0.66438(18) 0.0548(9) Uani 1 1 d . . . . .
H33 H 1.139149 0.639033 0.706046 0.082 Uiso 1 1 calc R U . . .
H34 H 1.138181 0.690759 0.649780 0.082 Uiso 1 1 calc R U . . .
H35 H 1.144221 0.607125 0.640532 0.082 Uiso 1 1 calc R U . . .
C55 C 0.4672(2) 0.54210(19) 0.39379(18) 0.0558(9) Uani 1 1 d . . . . .
H80 H 0.506903 0.536667 0.420760 0.084 Uiso 1 1 calc R U . . .
H81 H 0.444749 0.496240 0.388373 0.084 Uiso 1 1 calc R U . . .
H82 H 0.435616 0.575874 0.410754 0.084 Uiso 1 1 calc R U . . .
C29 C 0.7838(2) 0.6620(2) 0.64297(17) 0.0579(10) Uani 1 1 d . . . . .
H44 H 0.803090 0.702171 0.624719 0.070 Uiso 1 1 calc R U . . .
C11 C 1.1852(2) 0.36780(19) 0.82816(18) 0.0565(9) Uani 1 1 d . . . . .
H12 H 1.234469 0.373262 0.832074 0.085 Uiso 1 1 calc R U . . .
H13 H 1.174145 0.329790 0.799875 0.085 Uiso 1 1 calc R U . . .
H14 H 1.167213 0.356012 0.866956 0.085 Uiso 1 1 calc R U . . .
C12 C 1.18579(19) 0.4598(2) 0.74787(17) 0.0540(9) Uani 1 1 d . . . . .
H15 H 1.164706 0.503783 0.733523 0.081 Uiso 1 1 calc R U . . .
H16 H 1.178926 0.422709 0.717866 0.081 Uiso 1 1 calc R U . . .
H17 H 1.234433 0.467440 0.755225 0.081 Uiso 1 1 calc R U . . .
C57 C 0.5605(2) 0.5124(2) 0.29535(19) 0.0594(10) Uani 1 1 d . . . . .
H86 H 0.576362 0.527416 0.256595 0.089 Uiso 1 1 calc R U . . .
H87 H 0.540963 0.464831 0.291909 0.089 Uiso 1 1 calc R U . . .
H88 H 0.598671 0.511746 0.324321 0.089 Uiso 1 1 calc R U . . .
C13 C 1.01089(19) 0.39836(19) 0.68331(18) 0.0571(10) Uani 1 1 d . . . . .
H18 H 1.050737 0.401126 0.710384 0.086 Uiso 1 1 calc R U . . .
H19 H 1.014230 0.356262 0.658211 0.086 Uiso 1 1 calc R U . . .
H20 H 0.969871 0.395367 0.706448 0.086 Uiso 1 1 calc R U . . .
C63 C 0.24183(19) 0.7410(2) 0.50840(17) 0.0604(10) Uani 1 1 d . . . . .
H99 H 0.228720 0.777205 0.534850 0.072 Uiso 1 1 calc R U . . .
C60 C 0.5907(2) 0.79481(19) 0.29324(19) 0.0588(10) Uani 1 1 d . . . . .
H95 H 0.544958 0.814615 0.288540 0.088 Uiso 1 1 calc R U . . .
H96 H 0.620104 0.816572 0.264224 0.088 Uiso 1 1 calc R U . . .
H97 H 0.608759 0.804456 0.333503 0.088 Uiso 1 1 calc R U . . .
C28 C 0.7147(2) 0.6527(2) 0.64036(19) 0.0633(10) Uani 1 1 d . . . . .
H43 H 0.686209 0.685975 0.620105 0.076 Uiso 1 1 calc R U . . .
C58 C 0.5557(2) 0.6802(3) 0.20336(17) 0.0663(11) Uani 1 1 d . . . . .
H89 H 0.557894 0.629302 0.195284 0.099 Uiso 1 1 calc R U . . .
H90 H 0.583882 0.705606 0.175468 0.099 Uiso 1 1 calc R U . . .
H91 H 0.508689 0.696312 0.198556 0.099 Uiso 1 1 calc R U . . .
C64 C 0.2094(2) 0.6768(3) 0.5088(2) 0.0708(13) Uani 1 1 d . . . . .
H100 H 0.173835 0.669003 0.535362 0.085 Uiso 1 1 calc R U . . .
C9 C 1.1015(2) 0.7321(2) 0.8477(2) 0.0660(11) Uani 1 1 d . . . . .
H8 H 1.138622 0.750578 0.873238 0.099 Uiso 1 1 calc R U . . .
H9 H 1.069150 0.770082 0.838349 0.099 Uiso 1 1 calc R U . . .
H10 H 1.119721 0.713679 0.810890 0.099 Uiso 1 1 calc R U . . .
C65 C 0.2279(2) 0.6238(3) 0.4711(2) 0.0690(12) Uani 1 1 d . . . . .
H101 H 0.204678 0.579849 0.471060 0.083 Uiso 1 1 calc R U . . .
C8 C 1.0396(2) 0.6997(2) 0.93895(18) 0.0631(10) Uani 1 1 d . . . . .
H5 H 1.018777 0.660757 0.960447 0.095 Uiso 1 1 calc R U . . .
H6 H 1.005923 0.736876 0.931127 0.095 Uiso 1 1 calc R U . . .
H7 H 1.077557 0.719028 0.963030 0.095 Uiso 1 1 calc R U . . .
C51 C 0.6267(2) 0.8537(2) 0.55327(19) 0.0652(11) Uani 1 1 d . . . . .
H70 H 0.603562 0.811088 0.566822 0.098 Uiso 1 1 calc R U . . .
H71 H 0.596290 0.894413 0.555985 0.098 Uiso 1 1 calc R U . . .
H72 H 0.667497 0.861860 0.578334 0.098 Uiso 1 1 calc R U . . .
C56 C 0.4243(2) 0.5738(2) 0.26313(18) 0.0591(10) Uani 1 1 d . . . . .
H83 H 0.387702 0.604937 0.275421 0.089 Uiso 1 1 calc R U . . .
H84 H 0.407125 0.525423 0.258661 0.089 Uiso 1 1 calc R U . . .
H85 H 0.441192 0.590222 0.225107 0.089 Uiso 1 1 calc R U . . .

loop_
_atom_site_aniso_label
_atom_site_aniso_U_11
_atom_site_aniso_U_22
_atom_site_aniso_U_33
_atom_site_aniso_U_23
_atom_site_aniso_U_13
_atom_site_aniso_U_12
P2 0.0415(5) 0.0403(5) 0.0452(5) -0.0009(4) 0.0007(4) -0.0004(4)
P1 0.0415(5) 0.0465(5) 0.0458(5) -0.0007(4) 0.0020(4) -0.0019(4)
Si1 0.0397(5) 0.0409(5) 0.0445(5) -0.0001(4) 0.0033(4) 0.0007(4)
Si4 0.0404(5) 0.0386(5) 0.0444(5) -0.0004(4) 0.0028(4) 0.0000(4)
Si3 0.0473(5) 0.0504(5) 0.0480(5) 0.0048(4) 0.0039(4) -0.0023(4)
Si6 0.0465(5) 0.0508(6) 0.0482(5) 0.0030(4) 0.0063(4) 0.0035(4)
Si5 0.0496(5) 0.0420(5) 0.0528(6) -0.0055(4) 0.0022(4) 0.0003(4)
Si2 0.0474(5) 0.0559(6) 0.0477(5) -0.0069(5) 0.0037(4) 0.0000(4)
N3 0.0398(15) 0.0433(15) 0.0458(15) -0.0004(13) 0.0010(12) -0.0001(12)
N6 0.0404(14) 0.0404(14) 0.0449(15) -0.0042(12) 0.0038(12) 0.0010(11)
N1 0.0469(16) 0.0450(16) 0.0487(16) -0.0023(13) 0.0028(13) -0.0003(13)
N4 0.0460(16) 0.0413(15) 0.0514(16) -0.0017(13) 0.0024(13) 0.0027(12)
N2 0.0434(15) 0.0487(16) 0.0477(16) -0.0001(13) 0.0029(13) -0.0006(13)
N5 0.0402(15) 0.0458(15) 0.0463(16) -0.0004(13) 0.0044(12) 0.0010(12)
C1 0.0387(17) 0.0450(18) 0.0420(17) 0.0027(15) 0.0027(14) -0.0046(14)
C31 0.0377(17) 0.0477(19) 0.0460(18) 0.0011(16) 0.0008(14) -0.0052(14)
C67 0.0432(18) 0.0416(17) 0.0443(18) -0.0025(15) -0.0003(14) -0.0015(14)
C43 0.0403(17) 0.0474(19) 0.0414(17) 0.0007(15) 0.0048(14) -0.0024(14)
C74 0.0395(17) 0.0445(18) 0.0483(19) -0.0009(16) 0.0022(14) -0.0010(14)
C73 0.0363(16) 0.0429(17) 0.0424(18) -0.0049(15) 0.0006(13) -0.0008(13)
C6 0.0423(17) 0.0442(18) 0.0461(18) 0.0050(15) 0.0051(15) -0.0045(14)
C36 0.0394(17) 0.0455(19) 0.050(2) 0.0015(16) 0.0003(15) -0.0021(14)
C2 0.0436(18) 0.0473(18) 0.0456(19) 0.0035(16) 0.0036(15) -0.0029(15)
C77 0.0494(19) 0.0472(19) 0.0426(18) 0.0008(15) 0.0009(15) -0.0001(15)
C44 0.0449(18) 0.0497(19) 0.0433(18) 0.0016(16) 0.0046(15) -0.0025(15)
C78 0.0405(18) 0.0421(18) 0.053(2) -0.0040(16) 0.0003(15) 0.0003(14)
C45 0.0459(19) 0.054(2) 0.048(2) 0.0052(17) 0.0015(15) -0.0094(16)
C72 0.0426(18) 0.050(2) 0.0479(19) -0.0028(16) 0.0012(15) -0.0027(15)
C32 0.0367(16) 0.0430(18) 0.0497(19) 0.0002(15) 0.0021(14) -0.0036(14)
C19 0.0388(17) 0.0476(19) 0.051(2) 0.0045(16) -0.0022(15) -0.0004(14)
C25 0.0461(19) 0.051(2) 0.0463(19) -0.0030(16) 0.0000(15) -0.0016(15)
C5 0.0449(18) 0.0470(19) 0.049(2) 0.0051(16) -0.0037(15) 0.0012(15)
C76 0.053(2) 0.047(2) 0.051(2) -0.0087(17) 0.0048(16) 0.0019(16)
C48 0.0423(18) 0.051(2) 0.0463(19) 0.0018(16) 0.0055(15) 0.0019(15)
C61 0.0397(17) 0.052(2) 0.0462(19) 0.0059(16) -0.0013(14) 0.0022(15)
C37 0.054(2) 0.0440(18) 0.0460(19) 0.0028(16) 0.0034(16) 0.0023(15)
C52 0.0436(18) 0.0474(19) 0.054(2) 0.0025(16) 0.0006(15) 0.0062(15)
C35 0.0478(19) 0.052(2) 0.048(2) 0.0040(17) 0.0002(16) -0.0032(16)
C49 0.0464(19) 0.0477(19) 0.059(2) -0.0049(17) 0.0019(16) -0.0058(15)
C20 0.0431(18) 0.052(2) 0.054(2) -0.0023(17) 0.0006(16) 0.0000(16)
C79 0.056(2) 0.0420(18) 0.0463(19) -0.0008(16) 0.0037(16) 0.0020(15)
C40 0.051(2) 0.0427(18) 0.051(2) 0.0000(16) 0.0042(16) 0.0034(15)
C68 0.0465(19) 0.052(2) 0.048(2) -0.0019(16) 0.0044(15) -0.0007(16)
C82 0.053(2) 0.0385(17) 0.050(2) 0.0000(15) 0.0017(16) -0.0013(15)
C46 0.0424(19) 0.064(2) 0.051(2) 0.0072(18) -0.0003(16) -0.0007(17)
C3 0.052(2) 0.0487(19) 0.0476(19) -0.0035(16) 0.0016(16) -0.0061(16)
C47 0.0462(19) 0.057(2) 0.051(2) 0.0077(17) 0.0037(16) 0.0051(16)
C4 0.0466(19) 0.056(2) 0.050(2) 0.0043(17) -0.0056(16) -0.0044(16)
C10 0.0434(18) 0.0483(19) 0.051(2) 0.0021(16) 0.0006(15) 0.0040(15)
C75 0.055(2) 0.0383(18) 0.059(2) -0.0070(17) 0.0045(17) 0.0018(15)
C26 0.048(2) 0.056(2) 0.060(2) -0.0009(18) -0.0015(17) -0.0048(17)
C30 0.050(2) 0.059(2) 0.052(2) 0.0037(18) 0.0001(16) -0.0037(17)
C70 0.067(2) 0.0435(19) 0.049(2) 0.0056(16) -0.0073(18) -0.0025(17)
C22 0.050(2) 0.057(2) 0.060(2) 0.0084(19) 0.0014(18) -0.0117(17)
C69 0.050(2) 0.049(2) 0.057(2) -0.0007(17) -0.0043(17) 0.0044(16)
C66 0.047(2) 0.060(2) 0.062(2) 0.0077(19) -0.0014(17) -0.0051(17)
C24 0.054(2) 0.0463(19) 0.055(2) 0.0000(17) -0.0017(17) -0.0047(16)
C41 0.053(2) 0.048(2) 0.060(2) -0.0026(18) 0.0008(17) 0.0051(16)
C62 0.0446(19) 0.062(2) 0.049(2) 0.0056(18) 0.0013(16) 0.0048(17)
C71 0.056(2) 0.055(2) 0.0437(19) -0.0008(17) 0.0053(16) -0.0083(17)
C42 0.055(2) 0.0423(19) 0.059(2) -0.0034(17) 0.0011(17) 0.0028(16)
C33 0.050(2) 0.0465(19) 0.056(2) -0.0038(17) 0.0067(17) -0.0027(16)
C7 0.0464(19) 0.0483(19) 0.053(2) -0.0030(17) -0.0001(16) -0.0006(15)
C21 0.0439(19) 0.062(2) 0.059(2) 0.0018(19) 0.0028(17) -0.0035(17)
C81 0.057(2) 0.051(2) 0.052(2) -0.0001(17) 0.0001(17) 0.0078(17)
C59 0.045(2) 0.059(2) 0.063(2) 0.0066(19) 0.0117(17) 0.0041(17)
C38 0.050(2) 0.0466(19) 0.060(2) 0.0035(17) -0.0006(17) -0.0008(16)
C54 0.054(2) 0.054(2) 0.065(2) 0.0008(19) 0.0060(18) 0.0066(17)
C23 0.053(2) 0.050(2) 0.062(2) 0.0027(18) -0.0063(18) -0.0074(17)
C17 0.061(2) 0.067(2) 0.052(2) 0.0102(19) 0.0031(18) -0.0026(19)
C84 0.065(2) 0.047(2) 0.057(2) -0.0004(18) -0.0063(19) 0.0071(17)
C39 0.052(2) 0.051(2) 0.065(2) 0.0068(19) 0.0069(18) 0.0026(17)
C34 0.055(2) 0.056(2) 0.0432(19) -0.0015(17) 0.0053(16) -0.0037(17)
C80 0.061(2) 0.049(2) 0.052(2) 0.0075(17) -0.0034(18) -0.0013(17)
C83 0.063(2) 0.054(2) 0.054(2) 0.0025(18) -0.0025(18) -0.0111(18)
C14 0.054(2) 0.076(3) 0.054(2) -0.012(2) 0.0006(18) -0.004(2)
C27 0.044(2) 0.065(2) 0.069(3) 0.001(2) -0.0067(18) 0.0011(18)
C16 0.056(2) 0.051(2) 0.062(2) 0.0046(18) 0.0050(18) -0.0043(17)
C53 0.060(2) 0.049(2) 0.064(2) -0.0009(18) 0.0112(19) -0.0012(17)
C15 0.056(2) 0.072(3) 0.055(2) -0.012(2) 0.0053(18) 0.0040(19)
C50 0.053(2) 0.047(2) 0.071(3) -0.0052(19) 0.0054(19) -0.0024(17)
C18 0.047(2) 0.053(2) 0.064(2) 0.0081(18) 0.0055(17) -0.0056(16)
C55 0.057(2) 0.0423(19) 0.069(2) 0.0030(18) 0.0042(19) -0.0006(16)
C29 0.064(2) 0.054(2) 0.056(2) 0.0057(18) -0.0017(19) -0.0020(18)
C11 0.059(2) 0.049(2) 0.061(2) 0.0004(18) -0.0013(18) 0.0037(17)
C12 0.056(2) 0.052(2) 0.055(2) -0.0014(18) 0.0058(17) 0.0048(17)
C57 0.060(2) 0.051(2) 0.068(2) -0.0111(19) 0.0017(19) 0.0034(18)
C13 0.051(2) 0.049(2) 0.071(3) -0.0103(19) -0.0001(19) 0.0013(17)
C63 0.049(2) 0.080(3) 0.053(2) 0.009(2) 0.0054(17) 0.014(2)
C60 0.055(2) 0.049(2) 0.073(3) 0.0059(19) 0.0135(19) -0.0003(17)
C28 0.064(3) 0.063(2) 0.062(2) 0.005(2) -0.009(2) 0.010(2)
C58 0.069(3) 0.084(3) 0.046(2) 0.005(2) 0.0041(19) 0.005(2)
C64 0.047(2) 0.105(4) 0.061(3) 0.027(3) 0.0088(19) -0.001(2)
C9 0.061(2) 0.052(2) 0.086(3) 0.013(2) 0.014(2) 0.0077(19)
C65 0.051(2) 0.080(3) 0.076(3) 0.027(3) -0.003(2) -0.013(2)
C8 0.059(2) 0.070(3) 0.061(2) -0.008(2) 0.0035(19) 0.008(2)
C51 0.063(2) 0.066(3) 0.068(3) -0.013(2) 0.014(2) -0.007(2)
C56 0.057(2) 0.060(2) 0.060(2) -0.0120(19) -0.0044(18) -0.0009(18)

loop_
_atom_type_symbol
_atom_type_description
_atom_type_scat_dispersion_real
_atom_type_scat_dispersion_imag
_atom_type_scat_source
C C 0.0033 0.0016 'International Tables Vol C Tables 4.2.6.8 and 6.1.1.4'
H H 0.0000 0.0000 'International Tables Vol C Tables 4.2.6.8 and 6.1.1.4'
N N 0.0061 0.0033 'International Tables Vol C Tables 4.2.6.8 and 6.1.1.4'
Si Si 0.0817 0.0704 'International Tables Vol C Tables 4.2.6.8 and 6.1.1.4'
P P 0.1023 0.0942 'International Tables Vol C Tables 4.2.6.8 and 6.1.1.4'

loop_
_geom_angle_atom_site_label_1
_geom_angle_atom_site_label_2
_geom_angle_atom_site_label_3
_geom_angle
_geom_angle_site_symmetry_1
_geom_angle_site_symmetry_3
_geom_angle_publ_flag
N6 P2 C67 106.84(14) . . ?
N6 P2 C61 106.04(14) . . ?
C67 P2 C61 102.44(15) . . ?
N3 P1 C19 105.41(15) . . ?
N3 P1 C25 107.67(15) . . ?
C19 P1 C25 101.28(16) . . ?
N1 Si1 N2 121.33(15) . . ?
N1 Si1 N3 124.88(15) . . ?
N2 Si1 N3 113.53(14) . . ?
N4 Si4 N5 128.08(15) . . ?
N4 Si4 N6 117.90(15) . . ?
N5 Si4 N6 113.94(14) . . ?
N2 Si3 C16 109.15(16) . . ?
N2 Si3 C18 111.02(16) . . ?
C16 Si3 C18 107.85(18) . . ?
N2 Si3 C17 109.51(17) . . ?
C16 Si3 C17 108.40(19) . . ?
C18 Si3 C17 110.84(19) . . ?
N5 Si6 C59 111.59(16) . . ?
N5 Si6 C60 108.56(16) . . ?
C59 Si6 C60 108.54(18) . . ?
N5 Si6 C58 109.07(17) . . ?
C59 Si6 C58 110.0(2) . . ?
C60 Si6 C58 109.1(2) . . ?
N5 Si5 C55 108.41(16) . . ?
N5 Si5 C56 113.02(16) . . ?
C55 Si5 C56 112.11(19) . . ?
N5 Si5 C57 110.04(16) . . ?
C55 Si5 C57 106.27(19) . . ?
C56 Si5 C57 106.77(18) . . ?
N2 Si2 C13 108.62(16) . . ?
N2 Si2 C14 111.62(17) . . ?
C13 Si2 C14 110.88(19) . . ?
N2 Si2 C15 111.03(17) . . ?
C13 Si2 C15 106.67(19) . . ?
C14 Si2 C15 107.92(18) . . ?
C31 N3 Si1 116.8(2) . . ?
C31 N3 P1 124.0(2) . . ?
Si1 N3 P1 118.43(16) . . ?
C73 N6 Si4 118.5(2) . . ?
C73 N6 P2 122.8(2) . . ?
Si4 N6 P2 118.09(16) . . ?
C1 N1 Si1 168.1(3) . . ?
C43 N4 Si4 153.5(3) . . ?
Si1 N2 Si2 119.47(17) . . ?
Si1 N2 Si3 115.93(16) . . ?
Si2 N2 Si3 121.42(17) . . ?
Si4 N5 Si5 121.67(17) . . ?
Si4 N5 Si6 113.87(16) . . ?
Si5 N5 Si6 122.48(16) . . ?
N1 C1 C2 121.6(3) . . ?
N1 C1 C6 119.8(3) . . ?
C2 C1 C6 118.6(3) . . ?
C36 C31 C32 120.1(3) . . ?
C36 C31 N3 120.7(3) . . ?
C32 C31 N3 119.2(3) . . ?
C68 C67 C72 117.9(3) . . ?
C68 C67 P2 125.8(3) . . ?
C72 C67 P2 115.9(3) . . ?
N4 C43 C48 122.3(3) . . ?
N4 C43 C44 118.8(3) . . ?
C48 C43 C44 118.8(3) . . ?
C75 C74 C73 117.6(3) . . ?
C75 C74 C82 118.4(3) . . ?
C73 C74 C82 124.0(3) . . ?
C78 C73 C74 120.5(3) . . ?
C78 C73 N6 119.8(3) . . ?
C74 C73 N6 119.6(3) . . ?
C5 C6 C1 119.4(3) . . ?
C5 C6 C10 120.9(3) . . ?
C1 C6 C10 119.7(3) . . ?
C35 C36 C31 119.0(3) . . ?
C35 C36 C37 116.7(3) . . ?
C31 C36 C37 124.4(3) . . ?
C3 C2 C1 119.6(3) . . ?
C3 C2 C7 120.0(3) . . ?
C1 C2 C7 120.4(3) . . ?
C76 C77 C78 121.9(3) . . ?
C76 C77 H110 119.0 . . ?
C78 C77 H110 119.0 . . ?
C45 C44 C43 119.4(3) . . ?
C45 C44 C49 119.7(3) . . ?
C43 C44 C49 120.8(3) . . ?
C77 C78 C73 118.6(3) . . ?
C77 C78 C79 117.4(3) . . ?
C73 C78 C79 124.0(3) . . ?
C46 C45 C44 121.7(3) . . ?
C46 C45 H63 119.1 . . ?
C44 C45 H63 119.1 . . ?
C71 C72 C67 121.4(3) . . ?
C71 C72 H107 119.3 . . ?
C67 C72 H107 119.3 . . ?
C33 C32 C31 118.1(3) . . ?
C33 C32 C40 118.0(3) . . ?
C31 C32 C40 123.8(3) . . ?
C24 C19 C20 118.3(3) . . ?
C24 C19 P1 115.6(3) . . ?
C20 C19 P1 125.9(3) . . ?
C30 C25 C26 118.1(3) . . ?
C30 C25 P1 118.2(3) . . ?
C26 C25 P1 122.8(3) . . ?
C6 C5 C4 121.4(3) . . ?
C6 C5 H3 119.3 . . ?
C4 C5 H3 119.3 . . ?
C75 C76 C77 118.7(3) . . ?
C75 C76 H109 120.7 . . ?
C77 C76 H109 120.7 . . ?
C47 C48 C43 119.2(3) . . ?
C47 C48 C52 120.0(3) . . ?
C43 C48 C52 120.7(3) . . ?
C66 C61 C62 118.9(3) . . ?
C66 C61 P2 114.0(3) . . ?
C62 C61 P2 127.1(3) . . ?
C36 C37 C39 111.3(3) . . ?
C36 C37 C38 112.1(3) . . ?
C39 C37 C38 108.7(3) . . ?
C36 C37 H49 108.2 . . ?
C39 C37 H49 108.2 . . ?
C38 C37 H49 108.2 . . ?
C53 C52 C48 110.0(3) . . ?
C53 C52 C54 109.7(3) . . ?
C48 C52 C54 113.8(3) . . ?
C53 C52 H73 107.7 . . ?
C48 C52 H73 107.7 . . ?
C54 C52 H73 107.7 . . ?
C34 C35 C36 121.3(3) . . ?
C34 C35 H48 119.3 . . ?
C36 C35 H48 119.3 . . ?
C44 C49 C51 110.4(3) . . ?
C44 C49 C50 112.9(3) . . ?
C51 C49 C50 110.9(3) . . ?
C44 C49 H66 107.5 . . ?
C51 C49 H66 107.5 . . ?
C50 C49 H66 107.5 . . ?
C21 C20 C19 120.8(3) . . ?
C21 C20 H36 119.6 . . ?
C19 C20 H36 119.6 . . ?
C80 C79 C81 110.0(3) . . ?
C80 C79 C78 112.6(3) . . ?
C81 C79 C78 109.1(3) . . ?
C80 C79 H111 108.3 . . ?
C81 C79 H111 108.3 . . ?
C78 C79 H111 108.3 . . ?
C32 C40 C42 113.2(3) . . ?
C32 C40 C41 110.9(3) . . ?
C42 C40 C41 108.3(3) . . ?
C32 C40 H56 108.1 . . ?
C42 C40 H56 108.1 . . ?
C41 C40 H56 108.1 . . ?
C67 C68 C69 120.6(3) . . ?
C67 C68 H103 119.7 . . ?
C69 C68 H103 119.7 . . ?
C74 C82 C84 111.4(3) . . ?
C74 C82 C83 111.4(3) . . ?
C84 C82 C83 109.1(3) . . ?
C74 C82 H118 108.3 . . ?
C84 C82 H118 108.3 . . ?
C83 C82 H118 108.3 . . ?
C47 C46 C45 119.0(3) . . ?
C47 C46 H64 120.5 . . ?
C45 C46 H64 120.5 . . ?
C4 C3 C2 122.2(3) . . ?
C4 C3 H1 118.9 . . ?
C2 C3 H1 118.9 . . ?
C46 C47 C48 121.8(3) . . ?
C46 C47 H65 119.1 . . ?
C48 C47 H65 119.1 . . ?
C3 C4 C5 118.8(3) . . ?
C3 C4 H2 120.6 . . ?
C5 C4 H2 120.6 . . ?
C6 C10 C11 114.6(3) . . ?
C6 C10 C12 110.5(3) . . ?
C11 C10 C12 110.1(3) . . ?
C6 C10 H11 107.1 . . ?
C11 C10 H11 107.1 . . ?
C12 C10 H11 107.1 . . ?
C76 C75 C74 122.6(3) . . ?
C76 C75 H108 118.7 . . ?
C74 C75 H108 118.7 . . ?
C27 C26 C25 119.9(4) . . ?
C27 C26 H41 120.0 . . ?
C25 C26 H41 120.0 . . ?
C29 C30 C25 121.1(4) . . ?
C29 C30 H45 119.4 . . ?
C25 C30 H45 119.4 . . ?
C69 C70 C71 119.6(3) . . ?
C69 C70 H105 120.2 . . ?
C71 C70 H105 120.2 . . ?
C23 C22 C21 119.8(4) . . ?
C23 C22 H38 120.1 . . ?
C21 C22 H38 120.1 . . ?
C70 C69 C68 120.5(3) . . ?
C70 C69 H104 119.7 . . ?
C68 C69 H104 119.7 . . ?
C61 C66 C65 120.4(4) . . ?
C61 C66 H102 119.8 . . ?
C65 C66 H102 119.8 . . ?
C23 C24 C19 120.8(4) . . ?
C23 C24 H40 119.6 . . ?
C19 C24 H40 119.6 . . ?
C40 C41 H57 109.5 . . ?
C40 C41 H58 109.5 . . ?
H57 C41 H58 109.5 . . ?
C40 C41 H59 109.5 . . ?
H57 C41 H59 109.5 . . ?
H58 C41 H59 109.5 . . ?
C63 C62 C61 119.9(4) . . ?
C63 C62 H98 120.1 . . ?
C61 C62 H98 120.1 . . ?
C72 C71 C70 119.9(3) . . ?
C72 C71 H106 120.0 . . ?
C70 C71 H106 120.0 . . ?
C40 C42 H60 109.5 . . ?
C40 C42 H61 109.5 . . ?
H60 C42 H61 109.5 . . ?
C40 C42 H62 109.5 . . ?
H60 C42 H62 109.5 . . ?
H61 C42 H62 109.5 . . ?
C34 C33 C32 121.7(3) . . ?
C34 C33 H46 119.2 . . ?
C32 C33 H46 119.2 . . ?
C2 C7 C8 114.2(3) . . ?
C2 C7 C9 109.3(3) . . ?
C8 C7 C9 109.9(3) . . ?
C2 C7 H4 107.8 . . ?
C8 C7 H4 107.8 . . ?
C9 C7 H4 107.8 . . ?
C20 C21 C22 119.8(4) . . ?
C20 C21 H37 120.1 . . ?
C22 C21 H37 120.1 . . ?
C79 C81 H115 109.5 . . ?
C79 C81 H116 109.5 . . ?
H115 C81 H116 109.5 . . ?
C79 C81 H117 109.5 . . ?
H115 C81 H117 109.5 . . ?
H116 C81 H117 109.5 . . ?
Si6 C59 H92 109.5 . . ?
Si6 C59 H93 109.5 . . ?
H92 C59 H93 109.5 . . ?
Si6 C59 H94 109.5 . . ?
H92 C59 H94 109.5 . . ?
H93 C59 H94 109.5 . . ?
C37 C38 H50 109.5 . . ?
C37 C38 H51 109.5 . . ?
H50 C38 H51 109.5 . . ?
C37 C38 H52 109.5 . . ?
H50 C38 H52 109.5 . . ?
H51 C38 H52 109.5 . . ?
C52 C54 H77 109.5 . . ?
C52 C54 H78 109.5 . . ?
H77 C54 H78 109.5 . . ?
C52 C54 H79 109.5 . . ?
H77 C54 H79 109.5 . . ?
H78 C54 H79 109.5 . . ?
C22 C23 C24 120.5(4) . . ?
C22 C23 H39 119.8 . . ?
C24 C23 H39 119.8 . . ?
Si3 C17 H30 109.5 . . ?
Si3 C17 H31 109.5 . . ?
H30 C17 H31 109.5 . . ?
Si3 C17 H32 109.5 . . ?
H30 C17 H32 109.5 . . ?
H31 C17 H32 109.5 . . ?
C82 C84 H122 109.5 . . ?
C82 C84 H123 109.5 . . ?
H122 C84 H123 109.5 . . ?
C82 C84 H124 109.5 . . ?
H122 C84 H124 109.5 . . ?
H123 C84 H124 109.5 . . ?
C37 C39 H53 109.5 . . ?
C37 C39 H54 109.5 . . ?
H53 C39 H54 109.5 . . ?
C37 C39 H55 109.5 . . ?
H53 C39 H55 109.5 . . ?
H54 C39 H55 109.5 . . ?
C35 C34 C33 119.8(3) . . ?
C35 C34 H47 120.1 . . ?
C33 C34 H47 120.1 . . ?
C79 C80 H112 109.5 . . ?
C79 C80 H113 109.5 . . ?
H112 C80 H113 109.5 . . ?
C79 C80 H114 109.5 . . ?
H112 C80 H114 109.5 . . ?
H113 C80 H114 109.5 . . ?
C82 C83 H119 109.5 . . ?
C82 C83 H120 109.5 . . ?
H119 C83 H120 109.5 . . ?
C82 C83 H121 109.5 . . ?
H119 C83 H121 109.5 . . ?
H120 C83 H121 109.5 . . ?
Si2 C14 H21 109.5 . . ?
Si2 C14 H22 109.5 . . ?
H21 C14 H22 109.5 . . ?
Si2 C14 H23 109.5 . . ?
H21 C14 H23 109.5 . . ?
H22 C14 H23 109.5 . . ?
C28 C27 C26 121.1(4) . . ?
C28 C27 H42 119.5 . . ?
C26 C27 H42 119.5 . . ?
Si3 C16 H27 109.5 . . ?
Si3 C16 H28 109.5 . . ?
H27 C16 H28 109.5 . . ?
Si3 C16 H29 109.5 . . ?
H27 C16 H29 109.5 . . ?
H28 C16 H29 109.5 . . ?
C52 C53 H74 109.5 . . ?
C52 C53 H75 109.5 . . ?
H74 C53 H75 109.5 . . ?
C52 C53 H76 109.5 . . ?
H74 C53 H76 109.5 . . ?
H75 C53 H76 109.5 . . ?
Si2 C15 H24 109.5 . . ?
Si2 C15 H25 109.5 . . ?
H24 C15 H25 109.5 . . ?
Si2 C15 H26 109.5 . . ?
H24 C15 H26 109.5 . . ?
H25 C15 H26 109.5 . . ?
C49 C50 H67 109.5 . . ?
C49 C50 H68 109.5 . . ?
H67 C50 H68 109.5 . . ?
C49 C50 H69 109.5 . . ?
H67 C50 H69 109.5 . . ?
H68 C50 H69 109.5 . . ?
Si3 C18 H33 109.5 . . ?
Si3 C18 H34 109.5 . . ?
H33 C18 H34 109.5 . . ?
Si3 C18 H35 109.5 . . ?
H33 C18 H35 109.5 . . ?
H34 C18 H35 109.5 . . ?
Si5 C55 H80 109.5 . . ?
Si5 C55 H81 109.5 . . ?
H80 C55 H81 109.5 . . ?
Si5 C55 H82 109.5 . . ?
H80 C55 H82 109.5 . . ?
H81 C55 H82 109.5 . . ?
C28 C29 C30 120.7(4) . . ?
C28 C29 H44 119.7 . . ?
C30 C29 H44 119.7 . . ?
C10 C11 H12 109.5 . . ?
C10 C11 H13 109.5 . . ?
H12 C11 H13 109.5 . . ?
C10 C11 H14 109.5 . . ?
H12 C11 H14 109.5 . . ?
H13 C11 H14 109.5 . . ?
C10 C12 H15 109.5 . . ?
C10 C12 H16 109.5 . . ?
H15 C12 H16 109.5 . . ?
C10 C12 H17 109.5 . . ?
H15 C12 H17 109.5 . . ?
H16 C12 H17 109.5 . . ?
Si5 C57 H86 109.5 . . ?
Si5 C57 H87 109.5 . . ?
H86 C57 H87 109.5 . . ?
Si5 C57 H88 109.5 . . ?
H86 C57 H88 109.5 . . ?
H87 C57 H88 109.5 . . ?
Si2 C13 H18 109.5 . . ?
Si2 C13 H19 109.5 . . ?
H18 C13 H19 109.5 . . ?
Si2 C13 H20 109.5 . . ?
H18 C13 H20 109.5 . . ?
H19 C13 H20 109.5 . . ?
C64 C63 C62 120.4(4) . . ?
C64 C63 H99 119.8 . . ?
C62 C63 H99 119.8 . . ?
Si6 C60 H95 109.5 . . ?
Si6 C60 H96 109.5 . . ?
H95 C60 H96 109.5 . . ?
Si6 C60 H97 109.5 . . ?
H95 C60 H97 109.5 . . ?
H96 C60 H97 109.5 . . ?
C27 C28 C29 119.1(4) . . ?
C27 C28 H43 120.5 . . ?
C29 C28 H43 120.5 . . ?
Si6 C58 H89 109.5 . . ?
Si6 C58 H90 109.5 . . ?
H89 C58 H90 109.5 . . ?
Si6 C58 H91 109.5 . . ?
H89 C58 H91 109.5 . . ?
H90 C58 H91 109.5 . . ?
C65 C64 C63 120.5(4) . . ?
C65 C64 H100 119.8 . . ?
C63 C64 H100 119.8 . . ?
C7 C9 H8 109.5 . . ?
C7 C9 H9 109.5 . . ?
H8 C9 H9 109.5 . . ?
C7 C9 H10 109.5 . . ?
H8 C9 H10 109.5 . . ?
H9 C9 H10 109.5 . . ?
C64 C65 C66 119.9(4) . . ?
C64 C65 H101 120.0 . . ?
C66 C65 H101 120.0 . . ?
C7 C8 H5 109.5 . . ?
C7 C8 H6 109.5 . . ?
H5 C8 H6 109.5 . . ?
C7 C8 H7 109.5 . . ?
H5 C8 H7 109.5 . . ?
H6 C8 H7 109.5 . . ?
C49 C51 H70 109.5 . . ?
C49 C51 H71 109.5 . . ?
H70 C51 H71 109.5 . . ?
C49 C51 H72 109.5 . . ?
H70 C51 H72 109.5 . . ?
H71 C51 H72 109.5 . . ?
Si5 C56 H83 109.5 . . ?
Si5 C56 H84 109.5 . . ?
H83 C56 H84 109.5 . . ?
Si5 C56 H85 109.5 . . ?
H83 C56 H85 109.5 . . ?
H84 C56 H85 109.5 . . ?

loop_
_geom_bond_atom_site_label_1
_geom_bond_atom_site_label_2
_geom_bond_distance
_geom_bond_site_symmetry_2
_geom_bond_publ_flag
P2 N6 1.755(3) . ?
P2 C67 1.830(3) . ?
P2 C61 1.834(4) . ?
P1 N3 1.756(3) . ?
P1 C19 1.829(4) . ?
P1 C25 1.841(4) . ?
Si1 N1 1.548(3) . ?
Si1 N2 1.704(3) . ?
Si1 N3 1.722(3) . ?
Si4 N4 1.565(3) . ?
Si4 N5 1.700(3) . ?
Si4 N6 1.714(3) . ?
Si3 N2 1.766(3) . ?
Si3 C16 1.863(4) . ?
Si3 C18 1.866(4) . ?
Si3 C17 1.873(4) . ?
Si6 N5 1.773(3) . ?
Si6 C59 1.849(4) . ?
Si6 C60 1.858(4) . ?
Si6 C58 1.861(4) . ?
Si5 N5 1.765(3) . ?
Si5 C55 1.863(4) . ?
Si5 C56 1.865(4) . ?
Si5 C57 1.868(4) . ?
Si2 N2 1.766(3) . ?
Si2 C13 1.856(4) . ?
Si2 C14 1.866(4) . ?
Si2 C15 1.873(4) . ?
N3 C31 1.460(4) . ?
N6 C73 1.455(4) . ?
N1 C1 1.383(4) . ?
N4 C43 1.388(4) . ?
C1 C2 1.413(5) . ?
C1 C6 1.428(5) . ?
C31 C36 1.405(5) . ?
C31 C32 1.416(5) . ?
C67 C68 1.393(5) . ?
C67 C72 1.396(5) . ?
C43 C48 1.416(5) . ?
C43 C44 1.418(5) . ?
C74 C75 1.398(5) . ?
C74 C73 1.410(5) . ?
C74 C82 1.523(5) . ?
C73 C78 1.405(5) . ?
C6 C5 1.386(5) . ?
C6 C10 1.515(5) . ?
C36 C35 1.391(5) . ?
C36 C37 1.527(5) . ?
C2 C3 1.382(5) . ?
C2 C7 1.515(5) . ?
C77 C76 1.384(5) . ?
C77 C78 1.382(5) . ?
C77 H110 0.9500 . ?
C44 C45 1.389(5) . ?
C44 C49 1.520(5) . ?
C78 C79 1.538(5) . ?
C45 C46 1.379(5) . ?
C45 H63 0.9500 . ?
C72 C71 1.375(5) . ?
C72 H107 0.9500 . ?
C32 C33 1.396(5) . ?
C32 C40 1.517(5) . ?
C19 C24 1.395(5) . ?
C19 C20 1.402(5) . ?
C25 C30 1.393(5) . ?
C25 C26 1.397(5) . ?
C5 C4 1.391(5) . ?
C5 H3 0.9500 . ?
C76 C75 1.367(5) . ?
C76 H109 0.9500 . ?
C48 C47 1.393(5) . ?
C48 C52 1.526(5) . ?
C61 C66 1.394(5) . ?
C61 C62 1.396(5) . ?
C37 C39 1.527(5) . ?
C37 C38 1.540(5) . ?
C37 H49 1.0000 . ?
C52 C53 1.525(5) . ?
C52 C54 1.528(5) . ?
C52 H73 1.0000 . ?
C35 C34 1.372(5) . ?
C35 H48 0.9500 . ?
C49 C51 1.523(5) . ?
C49 C50 1.532(5) . ?
C49 H66 1.0000 . ?
C20 C21 1.379(5) . ?
C20 H36 0.9500 . ?
C79 C80 1.526(5) . ?
C79 C81 1.530(5) . ?
C79 H111 1.0000 . ?
C40 C42 1.533(5) . ?
C40 C41 1.543(5) . ?
C40 H56 1.0000 . ?
C68 C69 1.393(5) . ?
C68 H103 0.9500 . ?
C82 C84 1.528(5) . ?
C82 C83 1.530(5) . ?
C82 H118 1.0000 . ?
C46 C47 1.380(5) . ?
C46 H64 0.9500 . ?
C3 C4 1.378(5) . ?
C3 H1 0.9500 . ?
C47 H65 0.9500 . ?
C4 H2 0.9500 . ?
C10 C11 1.531(5) . ?
C10 C12 1.531(5) . ?
C10 H11 1.0000 . ?
C75 H108 0.9500 . ?
C26 C27 1.394(5) . ?
C26 H41 0.9500 . ?
C30 C29 1.378(5) . ?
C30 H45 0.9500 . ?
C70 C69 1.371(5) . ?
C70 C71 1.393(5) . ?
C70 H105 0.9500 . ?
C22 C23 1.371(6) . ?
C22 C21 1.404(5) . ?
C22 H38 0.9500 . ?
C69 H104 0.9500 . ?
C66 C65 1.395(6) . ?
C66 H102 0.9500 . ?
C24 C23 1.385(5) . ?
C24 H40 0.9500 . ?
C41 H57 0.9800 . ?
C41 H58 0.9800 . ?
C41 H59 0.9800 . ?
C62 C63 1.392(5) . ?
C62 H98 0.9500 . ?
C71 H106 0.9500 . ?
C42 H60 0.9800 . ?
C42 H61 0.9800 . ?
C42 H62 0.9800 . ?
C33 C34 1.375(5) . ?
C33 H46 0.9500 . ?
C7 C8 1.524(5) . ?
C7 C9 1.533(5) . ?
C7 H4 1.0000 . ?
C21 H37 0.9500 . ?
C81 H115 0.9800 . ?
C81 H116 0.9800 . ?
C81 H117 0.9800 . ?
C59 H92 0.9800 . ?
C59 H93 0.9800 . ?
C59 H94 0.9800 . ?
C38 H50 0.9800 . ?
C38 H51 0.9800 . ?
C38 H52 0.9800 . ?
C54 H77 0.9800 . ?
C54 H78 0.9800 . ?
C54 H79 0.9800 . ?
C23 H39 0.9500 . ?
C17 H30 0.9800 . ?
C17 H31 0.9800 . ?
C17 H32 0.9800 . ?
C84 H122 0.9800 . ?
C84 H123 0.9800 . ?
C84 H124 0.9800 . ?
C39 H53 0.9800 . ?
C39 H54 0.9800 . ?
C39 H55 0.9800 . ?
C34 H47 0.9500 . ?
C80 H112 0.9800 . ?
C80 H113 0.9800 . ?
C80 H114 0.9800 . ?
C83 H119 0.9800 . ?
C83 H120 0.9800 . ?
C83 H121 0.9800 . ?
C14 H21 0.9800 . ?
C14 H22 0.9800 . ?
C14 H23 0.9800 . ?
C27 C28 1.375(6) . ?
C27 H42 0.9500 . ?
C16 H27 0.9800 . ?
C16 H28 0.9800 . ?
C16 H29 0.9800 . ?
C53 H74 0.9800 . ?
C53 H75 0.9800 . ?
C53 H76 0.9800 . ?
C15 H24 0.9800 . ?
C15 H25 0.9800 . ?
C15 H26 0.9800 . ?
C50 H67 0.9800 . ?
C50 H68 0.9800 . ?
C50 H69 0.9800 . ?
C18 H33 0.9800 . ?
C18 H34 0.9800 . ?
C18 H35 0.9800 . ?
C55 H80 0.9800 . ?
C55 H81 0.9800 . ?
C55 H82 0.9800 . ?
C29 C28 1.376(6) . ?
C29 H44 0.9500 . ?
C11 H12 0.9800 . ?
C11 H13 0.9800 . ?
C11 H14 0.9800 . ?
C12 H15 0.9800 . ?
C12 H16 0.9800 . ?
C12 H17 0.9800 . ?
C57 H86 0.9800 . ?
C57 H87 0.9800 . ?
C57 H88 0.9800 . ?
C13 H18 0.9800 . ?
C13 H19 0.9800 . ?
C13 H20 0.9800 . ?
C63 C64 1.373(6) . ?
C63 H99 0.9500 . ?
C60 H95 0.9800 . ?
C60 H96 0.9800 . ?
C60 H97 0.9800 . ?
C28 H43 0.9500 . ?
C58 H89 0.9800 . ?
C58 H90 0.9800 . ?
C58 H91 0.9800 . ?
C64 C65 1.371(7) . ?
C64 H100 0.9500 . ?
C9 H8 0.9800 . ?
C9 H9 0.9800 . ?
C9 H10 0.9800 . ?
C65 H101 0.9500 . ?
C8 H5 0.9800 . ?
C8 H6 0.9800 . ?
C8 H7 0.9800 . ?
C51 H70 0.9800 . ?
C51 H71 0.9800 . ?
C51 H72 0.9800 . ?
C56 H83 0.9800 . ?
C56 H84 0.9800 . ?
C56 H85 0.9800 . ?

loop_
_geom_torsion_atom_site_label_1
_geom_torsion_atom_site_label_2
_geom_torsion_atom_site_label_3
_geom_torsion_atom_site_label_4
_geom_torsion
_geom_torsion_site_symmetry_1
_geom_torsion_site_symmetry_2
_geom_torsion_site_symmetry_3
_geom_torsion_site_symmetry_4
_geom_torsion_publ_flag
N1 Si1 N3 C31 12.7(3) . . . . ?
N2 Si1 N3 C31 -161.4(2) . . . . ?
N1 Si1 N3 P1 -157.24(17) . . . . ?
N2 Si1 N3 P1 28.6(2) . . . . ?
C19 P1 N3 C31 -22.3(3) . . . . ?
C25 P1 N3 C31 85.2(3) . . . . ?
C19 P1 N3 Si1 146.88(18) . . . . ?
C25 P1 N3 Si1 -105.62(19) . . . . ?
N4 Si4 N6 C73 9.0(3) . . . . ?
N5 Si4 N6 C73 -168.0(2) . . . . ?
N4 Si4 N6 P2 -162.26(16) . . . . ?
N5 Si4 N6 P2 20.7(2) . . . . ?
C67 P2 N6 C73 77.8(3) . . . . ?
C61 P2 N6 C73 -31.0(3) . . . . ?
C67 P2 N6 Si4 -111.41(19) . . . . ?
C61 P2 N6 Si4 139.85(18) . . . . ?
N2 Si1 N1 C1 -159.1(12) . . . . ?
N3 Si1 N1 C1 27.2(13) . . . . ?
N5 Si4 N4 C43 10.3(6) . . . . ?
N6 Si4 N4 C43 -166.3(5) . . . . ?
N1 Si1 N2 Si2 101.6(2) . . . . ?
N3 Si1 N2 Si2 -84.0(2) . . . . ?
N1 Si1 N2 Si3 -58.5(2) . . . . ?
N3 Si1 N2 Si3 115.83(17) . . . . ?
C13 Si2 N2 Si1 -3.9(2) . . . . ?
C14 Si2 N2 Si1 118.7(2) . . . . ?
C15 Si2 N2 Si1 -120.9(2) . . . . ?
C13 Si2 N2 Si3 155.11(19) . . . . ?
C14 Si2 N2 Si3 -82.3(2) . . . . ?
C15 Si2 N2 Si3 38.1(2) . . . . ?
C16 Si3 N2 Si1 -37.5(2) . . . . ?
C18 Si3 N2 Si1 81.2(2) . . . . ?
C17 Si3 N2 Si1 -156.04(19) . . . . ?
C16 Si3 N2 Si2 162.77(19) . . . . ?
C18 Si3 N2 Si2 -78.5(2) . . . . ?
C17 Si3 N2 Si2 44.2(2) . . . . ?
N4 Si4 N5 Si5 106.6(2) . . . . ?
N6 Si4 N5 Si5 -76.8(2) . . . . ?
N4 Si4 N5 Si6 -57.8(2) . . . . ?
N6 Si4 N5 Si6 118.80(17) . . . . ?
C55 Si5 N5 Si4 -5.2(2) . . . . ?
C56 Si5 N5 Si4 119.7(2) . . . . ?
C57 Si5 N5 Si4 -121.0(2) . . . . ?
C55 Si5 N5 Si6 157.84(19) . . . . ?
C56 Si5 N5 Si6 -77.2(2) . . . . ?
C57 Si5 N5 Si6 42.0(2) . . . . ?
C59 Si6 N5 Si4 85.7(2) . . . . ?
C60 Si6 N5 Si4 -33.9(2) . . . . ?
C58 Si6 N5 Si4 -152.63(19) . . . . ?
C59 Si6 N5 Si5 -78.6(2) . . . . ?
C60 Si6 N5 Si5 161.84(19) . . . . ?
C58 Si6 N5 Si5 43.1(2) . . . . ?
Si1 N1 C1 C2 -95.2(13) . . . . ?
Si1 N1 C1 C6 85.9(13) . . . . ?
Si1 N3 C31 C36 -83.8(3) . . . . ?
P1 N3 C31 C36 85.5(3) . . . . ?
Si1 N3 C31 C32 96.3(3) . . . . ?
P1 N3 C31 C32 -94.4(3) . . . . ?
N6 P2 C67 C68 -115.2(3) . . . . ?
C61 P2 C67 C68 -3.9(3) . . . . ?
N6 P2 C67 C72 72.8(3) . . . . ?
C61 P2 C67 C72 -175.9(3) . . . . ?
Si4 N4 C43 C48 -56.4(7) . . . . ?
Si4 N4 C43 C44 125.2(5) . . . . ?
C75 C74 C73 C78 -2.7(5) . . . . ?
C82 C74 C73 C78 177.1(3) . . . . ?
C75 C74 C73 N6 175.9(3) . . . . ?
C82 C74 C73 N6 -4.4(5) . . . . ?
Si4 N6 C73 C78 -80.5(3) . . . . ?
P2 N6 C73 C78 90.3(3) . . . . ?
Si4 N6 C73 C74 100.9(3) . . . . ?
P2 N6 C73 C74 -88.3(3) . . . . ?
N1 C1 C6 C5 178.7(3) . . . . ?
C2 C1 C6 C5 -0.3(5) . . . . ?
N1 C1 C6 C10 0.3(5) . . . . ?
C2 C1 C6 C10 -178.7(3) . . . . ?
C32 C31 C36 C35 -1.1(5) . . . . ?
N3 C31 C36 C35 179.0(3) . . . . ?
C32 C31 C36 C37 178.9(3) . . . . ?
N3 C31 C36 C37 -1.0(5) . . . . ?
N1 C1 C2 C3 -178.8(3) . . . . ?
C6 C1 C2 C3 0.2(5) . . . . ?
N1 C1 C2 C7 -2.6(5) . . . . ?
C6 C1 C2 C7 176.4(3) . . . . ?
N4 C43 C44 C45 178.7(3) . . . . ?
C48 C43 C44 C45 0.4(5) . . . . ?
N4 C43 C44 C49 1.2(5) . . . . ?
C48 C43 C44 C49 -177.2(3) . . . . ?
C76 C77 C78 C73 -1.9(5) . . . . ?
C76 C77 C78 C79 176.7(3) . . . . ?
C74 C73 C78 C77 3.8(5) . . . . ?
N6 C73 C78 C77 -174.8(3) . . . . ?
C74 C73 C78 C79 -174.8(3) . . . . ?
N6 C73 C78 C79 6.6(5) . . . . ?
C43 C44 C45 C46 1.2(5) . . . . ?
C49 C44 C45 C46 178.7(3) . . . . ?
C68 C67 C72 C71 3.2(5) . . . . ?
P2 C67 C72 C71 175.8(3) . . . . ?
C36 C31 C32 C33 0.4(5) . . . . ?
N3 C31 C32 C33 -179.7(3) . . . . ?
C36 C31 C32 C40 -176.1(3) . . . . ?
N3 C31 C32 C40 3.8(5) . . . . ?
N3 P1 C19 C24 -129.3(3) . . . . ?
C25 P1 C19 C24 118.7(3) . . . . ?
N3 P1 C19 C20 54.7(3) . . . . ?
C25 P1 C19 C20 -57.4(3) . . . . ?
N3 P1 C25 C30 58.4(3) . . . . ?
C19 P1 C25 C30 168.7(3) . . . . ?
N3 P1 C25 C26 -133.3(3) . . . . ?
C19 P1 C25 C26 -22.9(3) . . . . ?
C1 C6 C5 C4 -0.1(5) . . . . ?
C10 C6 C5 C4 178.2(3) . . . . ?
C78 C77 C76 C75 -0.9(5) . . . . ?
N4 C43 C48 C47 -179.4(3) . . . . ?
C44 C43 C48 C47 -1.1(5) . . . . ?
N4 C43 C48 C52 -4.1(5) . . . . ?
C44 C43 C48 C52 174.2(3) . . . . ?
N6 P2 C61 C66 -130.5(3) . . . . ?
C67 P2 C61 C66 117.6(3) . . . . ?
N6 P2 C61 C62 51.9(3) . . . . ?
C67 P2 C61 C62 -60.0(3) . . . . ?
C35 C36 C37 C39 -64.0(4) . . . . ?
C31 C36 C37 C39 116.0(4) . . . . ?
C35 C36 C37 C38 57.9(4) . . . . ?
C31 C36 C37 C38 -122.0(4) . . . . ?
C47 C48 C52 C53 93.2(4) . . . . ?
C43 C48 C52 C53 -82.0(4) . . . . ?
C47 C48 C52 C54 -30.4(5) . . . . ?
C43 C48 C52 C54 154.4(3) . . . . ?
C31 C36 C35 C34 1.4(5) . . . . ?
C37 C36 C35 C34 -178.6(3) . . . . ?
C45 C44 C49 C51 -77.2(4) . . . . ?
C43 C44 C49 C51 100.3(4) . . . . ?
C45 C44 C49 C50 47.6(5) . . . . ?
C43 C44 C49 C50 -134.9(3) . . . . ?
C24 C19 C20 C21 1.0(5) . . . . ?
P1 C19 C20 C21 176.9(3) . . . . ?
C77 C78 C79 C80 60.9(4) . . . . ?
C73 C78 C79 C80 -120.6(4) . . . . ?
C77 C78 C79 C81 -61.6(4) . . . . ?
C73 C78 C79 C81 116.9(4) . . . . ?
C33 C32 C40 C42 54.9(4) . . . . ?
C31 C32 C40 C42 -128.6(3) . . . . ?
C33 C32 C40 C41 -67.1(4) . . . . ?
C31 C32 C40 C41 109.4(4) . . . . ?
C72 C67 C68 C69 -2.0(5) . . . . ?
P2 C67 C68 C69 -173.8(3) . . . . ?
C75 C74 C82 C84 -53.3(4) . . . . ?
C73 C74 C82 C84 126.9(3) . . . . ?
C75 C74 C82 C83 68.8(4) . . . . ?
C73 C74 C82 C83 -111.0(4) . . . . ?
C44 C45 C46 C47 -2.0(6) . . . . ?
C1 C2 C3 C4 0.4(5) . . . . ?
C7 C2 C3 C4 -175.8(3) . . . . ?
C45 C46 C47 C48 1.2(6) . . . . ?
C43 C48 C47 C46 0.3(5) . . . . ?
C52 C48 C47 C46 -175.0(3) . . . . ?
C2 C3 C4 C5 -0.8(5) . . . . ?
C6 C5 C4 C3 0.7(5) . . . . ?
C5 C6 C10 C11 25.3(5) . . . . ?
C1 C6 C10 C11 -156.4(3) . . . . ?
C5 C6 C10 C12 -99.8(4) . . . . ?
C1 C6 C10 C12 78.5(4) . . . . ?
C77 C76 C75 C74 2.0(5) . . . . ?
C73 C74 C75 C76 -0.2(5) . . . . ?
C82 C74 C75 C76 -180.0(3) . . . . ?
C30 C25 C26 C27 -1.7(6) . . . . ?
P1 C25 C26 C27 -170.0(3) . . . . ?
C26 C25 C30 C29 3.0(6) . . . . ?
P1 C25 C30 C29 171.9(3) . . . . ?
C71 C70 C69 C68 0.4(5) . . . . ?
C67 C68 C69 C70 0.2(5) . . . . ?
C62 C61 C66 C65 0.1(5) . . . . ?
P2 C61 C66 C65 -177.7(3) . . . . ?
C20 C19 C24 C23 -0.6(5) . . . . ?
P1 C19 C24 C23 -177.0(3) . . . . ?
C66 C61 C62 C63 1.3(5) . . . . ?
P2 C61 C62 C63 178.8(3) . . . . ?
C67 C72 C71 C70 -2.6(5) . . . . ?
C69 C70 C71 C72 0.8(5) . . . . ?
C31 C32 C33 C34 0.1(5) . . . . ?
C40 C32 C33 C34 176.8(3) . . . . ?
C3 C2 C7 C8 -43.4(5) . . . . ?
C1 C2 C7 C8 140.4(3) . . . . ?
C3 C2 C7 C9 80.0(4) . . . . ?
C1 C2 C7 C9 -96.1(4) . . . . ?
C19 C20 C21 C22 -0.7(5) . . . . ?
C23 C22 C21 C20 0.1(6) . . . . ?
C21 C22 C23 C24 0.3(6) . . . . ?
C19 C24 C23 C22 0.0(6) . . . . ?
C36 C35 C34 C33 -0.9(5) . . . . ?
C32 C33 C34 C35 0.2(5) . . . . ?
C25 C26 C27 C28 -0.1(6) . . . . ?
C25 C30 C29 C28 -2.5(6) . . . . ?
C61 C62 C63 C64 -1.6(5) . . . . ?
C26 C27 C28 C29 0.7(6) . . . . ?
C30 C29 C28 C27 0.7(6) . . . . ?
C62 C63 C64 C65 0.3(6) . . . . ?
C63 C64 C65 C66 1.2(6) . . . . ?
C61 C66 C65 C64 -1.4(6) . . . . ?
